data_7010781
loop_
_publ_author_name
'Hitchcock, Peter B.'
'Lappert, Michael F.'
'Layh, Marcus'

_publ_section_title
;
 The reactions of lithium trimethysilylmethyls with isocyanides;
 structures and reactions of the derived lithium 1-azaallyls,
 \b-diketiminates and a 1-azabuta-1,3-dienyl-3-amide
;
_journal_issue 16
_journal_name_full 'Journal of the Chemical Society, Dalton Transactions'
_journal_page_first 2409
_journal_paper_doi 10.1039/b103553n
_journal_year 2001
_chemical_formula_structural (tmeda)Li{C6H3Me2NC(SiMe3)C(CHPh)NC6H3Me2
_chemical_formula_sum 'C34 H49 Li N4 Si'
_chemical_formula_weight 548.80
_chemical_name_systematic
; 
? 
;
_space_group_IT_number 2
_symmetry_cell_setting triclinic
_symmetry_space_group_name_Hall '-P 1'
_symmetry_space_group_name_H-M 'P -1'
_atom_sites_solution_hydrogens geom
_atom_sites_solution_primary direct
_atom_sites_solution_secondary difmap
_audit_creation_method SHELXL
_cell_angle_alpha 87.11(2)
_cell_angle_beta 76.64(2)
_cell_angle_gamma 84.46(2)
_cell_formula_units_Z 2
_cell_length_a 10.887(3)
_cell_length_b 11.272(2)
_cell_length_c 14.266(3)
_cell_measurement_reflns_used 25
_cell_measurement_temperature 173(2)
_cell_measurement_theta_max 10
_cell_measurement_theta_min 7
_cell_volume 1694.6(7)
_computing_cell_refinement 'Enraf-Nonius CAD4'
_computing_data_collection 'Enraf-Nonius CAD4'
_computing_molecular_graphics 'CAMERON (Watkin and Pearce,1993)'
_computing_publication_material SHELXL-93
_computing_structure_refinement 'SHELXL-93 (Sheldrick, 1993)'
_computing_structure_solution 'SHELXS-86 (Sheldrick, 1990)'
_diffrn_ambient_temperature 173(2)
_diffrn_measurement_device ' Enraf-Nonius CAD4'
_diffrn_measurement_method \w--2\q
_diffrn_radiation_monochromator graphite
_diffrn_radiation_source 'fine-focus sealed tube'
_diffrn_radiation_type MoK\a
_diffrn_radiation_wavelength 0.71073
_diffrn_reflns_av_R_equivalents 0.0000
_diffrn_reflns_av_sigmaI/netI 0.0787
_diffrn_reflns_limit_h_max 11
_diffrn_reflns_limit_h_min 0
_diffrn_reflns_limit_k_max 12
_diffrn_reflns_limit_k_min -12
_diffrn_reflns_limit_l_max 15
_diffrn_reflns_limit_l_min -15
_diffrn_reflns_number 4698
_diffrn_reflns_theta_max 22.97
_diffrn_reflns_theta_min 2.14
_diffrn_standards_decay_% 0
_diffrn_standards_interval_time 120
_diffrn_standards_number 2
_exptl_absorpt_coefficient_mu 0.096
_exptl_absorpt_correction_type none
_exptl_crystal_density_diffrn 1.076
_exptl_crystal_F_000 596
_exptl_crystal_size_max 0.40
_exptl_crystal_size_mid 0.40
_exptl_crystal_size_min 0.10
_refine_diff_density_max 0.325
_refine_diff_density_min -0.320
_refine_diff_density_rms 0.052
_refine_ls_extinction_coef 0.0015(17)
_refine_ls_extinction_expression Fc^*^=kFc[1+0.001xFc^2^\l^3^/sin(2\q)]^-1/4^
_refine_ls_extinction_method SHELXL
_refine_ls_goodness_of_fit_all 1.038
_refine_ls_goodness_of_fit_obs 1.104
_refine_ls_hydrogen_treatment riding
_refine_ls_matrix_type full
_refine_ls_number_parameters 373
_refine_ls_number_reflns 4696
_refine_ls_number_restraints 0
_refine_ls_restrained_S_all 1.051
_refine_ls_restrained_S_obs 1.104
_refine_ls_R_factor_all 0.1075
_refine_ls_R_factor_obs 0.0629
_refine_ls_shift/esd_max -0.001
_refine_ls_shift/esd_mean 0.000
_refine_ls_structure_factor_coef Fsqd
_refine_ls_weighting_details 'w=1/[\s^2^(Fo^2^)+(0.0897P)^2^+0.2549P] where P=(Fo^2^+2Fc^2^)/3'
_refine_ls_weighting_scheme calc
_refine_ls_wR_factor_all 0.1781
_refine_ls_wR_factor_obs 0.1486
_reflns_number_observed 3066
_reflns_number_total 4698
_reflns_observed_criterion >2sigma(I)
_cod_data_source_file b103553n.txt
_cod_data_source_block mfl-8-(jan1098)
_cod_depositor_comments
;
The following automatic conversions were performed:

'_refine_ls_weighting_scheme' value 'calc
w=1/[\s^2^(Fo^2^)+(0.0897P)^2^+0.2549P] where P=(Fo^2^+2Fc^2^)/3' was
changed to 'calc'. New tag '_refine_ls_weighting_details' was
created. The value of the new tag was set to
'w=1/[\s^2^(Fo^2^)+(0.0897P)^2^+0.2549P] where P=(Fo^2^+2Fc^2^)/3'.

Automatic conversion script
Id: cif_fix_values 3143 2015-03-26 13:38:13Z robertas 
;
_cod_original_sg_symbol_H-M P-1
_cod_database_code 7010781

loop_
_symmetry_equiv_pos_as_xyz
'x, y, z'
'-x, -y, -z'

loop_
_atom_site_aniso_label
_atom_site_aniso_U_11
_atom_site_aniso_U_22
_atom_site_aniso_U_33
_atom_site_aniso_U_23
_atom_site_aniso_U_13
_atom_site_aniso_U_12
Li 0.024(3) 0.040(4) 0.031(3) 0.007(3) -0.007(3) -0.006(3)
Si 0.0506(7) 0.0275(6) 0.0354(6) -0.0009(5) -0.0051(5) -0.0112(5)
N1 0.029(2) 0.031(2) 0.023(2) -0.0006(13) -0.0074(13) -0.0013(14)
N2 0.025(2) 0.025(2) 0.034(2) -0.0026(13) -0.0074(13) -0.0054(14)
N3 0.036(2) 0.042(2) 0.031(2) 0.0058(14) -0.0038(14) -0.009(2)
N4 0.035(2) 0.051(2) 0.052(2) 0.002(2) -0.020(2) -0.007(2)
C1 0.031(2) 0.033(2) 0.022(2) -0.002(2) -0.005(2) -0.007(2)
C2 0.028(2) 0.026(2) 0.027(2) -0.006(2) -0.009(2) -0.004(2)
C3 0.029(2) 0.032(2) 0.035(2) 0.005(2) -0.008(2) -0.007(2)
C4 0.029(2) 0.034(2) 0.025(2) 0.011(2) -0.006(2) -0.005(2)
C5 0.035(2) 0.058(3) 0.035(2) 0.004(2) -0.010(2) -0.010(2)
C6 0.027(2) 0.090(4) 0.041(3) 0.006(3) -0.006(2) -0.002(2)
C7 0.039(3) 0.088(4) 0.039(3) -0.002(3) 0.004(2) 0.012(2)
C8 0.059(3) 0.059(3) 0.033(2) 0.001(2) -0.004(2) -0.003(2)
C9 0.038(2) 0.042(2) 0.028(2) 0.004(2) -0.002(2) -0.009(2)
C10 0.035(2) 0.028(2) 0.030(2) 0.001(2) 0.001(2) 0.000(2)
C11 0.032(2) 0.041(2) 0.040(2) 0.007(2) -0.004(2) 0.004(2)
C12 0.048(3) 0.072(3) 0.060(3) 0.017(3) -0.007(2) 0.013(3)
C13 0.057(3) 0.088(4) 0.075(4) 0.015(3) 0.018(3) 0.035(3)
C14 0.085(4) 0.062(3) 0.043(3) 0.004(2) 0.024(3) 0.015(3)
C15 0.062(3) 0.040(2) 0.031(2) -0.001(2) 0.009(2) 0.002(2)
C16 0.049(3) 0.063(3) 0.035(2) 0.010(2) -0.020(2) -0.006(2)
C17 0.100(4) 0.060(3) 0.027(2) -0.003(2) -0.010(2) 0.003(3)
C18 0.021(2) 0.028(2) 0.026(2) 0.006(2) 0.0017(15) -0.008(2)
C19 0.025(2) 0.035(2) 0.028(2) 0.004(2) -0.003(2) -0.012(2)
C20 0.027(2) 0.046(3) 0.039(2) 0.012(2) -0.010(2) -0.006(2)
C21 0.031(2) 0.038(2) 0.050(3) 0.013(2) -0.004(2) 0.002(2)
C22 0.040(2) 0.031(2) 0.040(2) 0.000(2) 0.000(2) -0.003(2)
C23 0.032(2) 0.024(2) 0.029(2) 0.001(2) -0.007(2) -0.005(2)
C24 0.037(2) 0.050(3) 0.034(2) -0.002(2) -0.013(2) -0.011(2)
C25 0.049(3) 0.036(2) 0.050(3) -0.007(2) -0.023(2) -0.010(2)
C26 0.081(4) 0.030(2) 0.082(4) -0.004(2) 0.017(3) -0.012(2)
C27 0.051(3) 0.037(2) 0.046(2) 0.006(2) -0.005(2) -0.005(2)
C28 0.102(4) 0.052(3) 0.059(3) 0.001(2) -0.037(3) -0.036(3)
C29 0.034(2) 0.082(3) 0.058(3) 0.031(3) -0.002(2) -0.009(2)
C30 0.041(3) 0.053(3) 0.105(4) 0.025(3) -0.035(3) -0.023(2)
C31 0.042(2) 0.051(3) 0.036(2) 0.007(2) -0.010(2) -0.005(2)
C32 0.085(4) 0.060(3) 0.042(3) -0.003(2) -0.010(2) -0.017(3)
C33 0.056(3) 0.099(4) 0.089(4) -0.024(3) -0.039(3) -0.007(3)
C34 0.034(2) 0.056(3) 0.076(3) 0.016(2) -0.013(2) -0.009(2)

loop_
_atom_site_label
_atom_site_type_symbol
_atom_site_fract_x
_atom_site_fract_y
_atom_site_fract_z
_atom_site_U_iso_or_equiv
_atom_site_thermal_displace_type
_atom_site_occupancy
_atom_site_calc_flag
_atom_site_refinement_flags
_atom_site_disorder_group
Li Li 0.3484(5) -0.2610(5) 0.2861(4) 0.0315(14) Uani 1 d . .
Si Si 0.50256(11) 0.12672(9) 0.21194(8) 0.0381(3) Uani 1 d . .
N1 N 0.3511(3) -0.0720(2) 0.2738(2) 0.0276(7) Uani 1 d . .
N2 N 0.5277(3) -0.2494(2) 0.2218(2) 0.0278(7) Uani 1 d . .
N3 N 0.3185(3) -0.3714(3) 0.4190(2) 0.0368(8) Uani 1 d . .
N4 N 0.1772(3) -0.3397(3) 0.2674(2) 0.0442(9) Uani 1 d . .
C1 C 0.4618(3) -0.0382(3) 0.2325(2) 0.0285(8) Uani 1 d . .
C2 C 0.5636(3) -0.1374(3) 0.2018(2) 0.0264(8) Uani 1 d . .
C3 C 0.6792(3) -0.1023(3) 0.1516(2) 0.0318(9) Uani 1 d . .
H3 H 0.6889(3) -0.0199(3) 0.1555(2) 0.038 Uiso 1 calc R .
C4 C 0.7886(3) -0.1699(3) 0.0938(2) 0.0297(9) Uani 1 d . .
C5 C 0.9094(4) -0.1301(4) 0.0826(3) 0.0422(10) Uani 1 d . .
H5 H 0.9193(4) -0.0625(4) 0.1164(3) 0.051 Uiso 1 calc R .
C6 C 1.0140(4) -0.1877(4) 0.0232(3) 0.0535(12) Uani 1 d . .
H6 H 1.0947(4) -0.1585(4) 0.0164(3) 0.064 Uiso 1 calc R .
C7 C 1.0036(4) -0.2864(5) -0.0262(3) 0.0584(13) Uani 1 d . .
H7 H 1.0764(4) -0.3272(5) -0.0654(3) 0.070 Uiso 1 calc R .
C8 C 0.8843(4) -0.3250(4) -0.0175(3) 0.0517(12) Uani 1 d . .
H8 H 0.8749(4) -0.3918(4) -0.0526(3) 0.062 Uiso 1 calc R .
C9 C 0.7789(4) -0.2679(3) 0.0414(2) 0.0366(9) Uani 1 d . .
H9 H 0.6981(4) -0.2961(3) 0.0462(2) 0.044 Uiso 1 calc R .
C10 C 0.2414(3) 0.0095(3) 0.3002(2) 0.0328(9) Uani 1 d . .
C11 C 0.1715(4) 0.0448(3) 0.2307(3) 0.0390(10) Uani 1 d . .
C12 C 0.0593(4) 0.1145(4) 0.2590(3) 0.0629(13) Uani 1 d . .
H12 H 0.0110(4) 0.1385(4) 0.2126(3) 0.076 Uiso 1 calc R .
C13 C 0.0148(5) 0.1505(5) 0.3521(4) 0.082(2) Uani 1 d . .
H13 H -0.0624(5) 0.1996(5) 0.3700(4) 0.099 Uiso 1 calc R .
C14 C 0.0844(5) 0.1139(4) 0.4186(3) 0.071(2) Uani 1 d . .
H14 H 0.0533(5) 0.1374(4) 0.4835(3) 0.085 Uiso 1 calc R .
C15 C 0.1985(4) 0.0441(4) 0.3950(3) 0.0477(11) Uani 1 d . .
C16 C 0.2204(4) 0.0096(4) 0.1281(3) 0.0477(11) Uani 1 d . .
H16A H 0.2501(23) -0.0753(6) 0.1262(3) 0.072 Uiso 1 calc R .
H16B H 0.2908(16) 0.0567(17) 0.0976(6) 0.072 Uiso 1 calc R .
H16C H 0.1524(8) 0.0243(22) 0.0934(5) 0.072 Uiso 1 calc R .
C17 C 0.2789(5) 0.0120(4) 0.4679(3) 0.0636(14) Uani 1 d . .
H17A H 0.2244(6) 0.0121(27) 0.5330(3) 0.095 Uiso 1 calc R .
H17B H 0.3412(20) 0.0706(16) 0.4628(15) 0.095 Uiso 1 calc R .
H17C H 0.3231(23) -0.0675(12) 0.4550(14) 0.095 Uiso 1 calc R .
C18 C 0.6189(3) -0.3439(3) 0.2281(2) 0.0258(8) Uani 1 d . .
C19 C 0.7047(3) -0.3429(3) 0.2897(2) 0.0291(9) Uani 1 d . .
C20 C 0.7881(3) -0.4425(3) 0.2958(3) 0.0374(9) Uani 1 d . .
H20 H 0.8467(3) -0.4408(3) 0.3357(3) 0.045 Uiso 1 calc R .
C21 C 0.7885(4) -0.5443(3) 0.2456(3) 0.0415(10) Uani 1 d . .
H21 H 0.8471(4) -0.6112(3) 0.2503(3) 0.050 Uiso 1 calc R .
C22 C 0.7024(4) -0.5473(3) 0.1884(3) 0.0386(10) Uani 1 d . .
H22 H 0.7014(4) -0.6173(3) 0.1543(3) 0.046 Uiso 1 calc R .
C23 C 0.6176(3) -0.4500(3) 0.1802(2) 0.0283(8) Uani 1 d . .
C24 C 0.7046(4) -0.2378(3) 0.3503(3) 0.0390(10) Uani 1 d . .
H24A H 0.6172(4) -0.2044(13) 0.3750(14) 0.058 Uiso 1 calc R .
H24B H 0.7534(19) -0.1770(9) 0.3110(5) 0.058 Uiso 1 calc R .
H24C H 0.7432(20) -0.2635(5) 0.4044(10) 0.058 Uiso 1 calc R .
C25 C 0.5236(4) -0.4560(3) 0.1182(3) 0.0422(10) Uani 1 d . .
H25A H 0.5211(17) -0.3825(10) 0.0786(13) 0.063 Uiso 1 calc R .
H25B H 0.4393(6) -0.4649(22) 0.1594(3) 0.063 Uiso 1 calc R .
H25C H 0.5491(13) -0.5245(13) 0.0762(13) 0.063 Uiso 1 calc R .
C26 C 0.3680(5) 0.2410(4) 0.2517(4) 0.070(2) Uani 1 d . .
H26A H 0.3340(20) 0.2310(19) 0.3212(5) 0.104 Uiso 1 calc R .
H26B H 0.3015(14) 0.2315(19) 0.2173(17) 0.104 Uiso 1 calc R .
H26C H 0.3977(8) 0.3207(4) 0.2374(22) 0.104 Uiso 1 calc R .
C27 C 0.5640(4) 0.1630(3) 0.0811(3) 0.0454(10) Uani 1 d . .
H27A H 0.5189(17) 0.1211(18) 0.0427(3) 0.068 Uiso 1 calc R .
H27B H 0.6548(6) 0.1377(20) 0.0626(5) 0.068 Uiso 1 calc R .
H27C H 0.5506(22) 0.2491(4) 0.0693(4) 0.068 Uiso 1 calc R .
C28 C 0.6176(5) 0.1483(4) 0.2880(3) 0.0660(14) Uani 1 d . .
H28A H 0.7010(9) 0.1096(24) 0.2582(12) 0.099 Uiso 1 calc R .
H28B H 0.5877(16) 0.1129(25) 0.3525(8) 0.099 Uiso 1 calc R .
H28C H 0.6240(23) 0.2338(4) 0.2931(19) 0.099 Uiso 1 calc R .
C29 C 0.1869(4) -0.3993(5) 0.4345(3) 0.0601(13) Uani 1 d . .
H29A H 0.1302(4) -0.3290(5) 0.4610(3) 0.072 Uiso 1 calc R .
H29B H 0.1720(4) -0.4658(5) 0.4826(3) 0.072 Uiso 1 calc R .
C30 C 0.1543(4) -0.4335(4) 0.3431(4) 0.0629(14) Uani 1 d . .
H30A H 0.2058(4) -0.5079(4) 0.3195(4) 0.076 Uiso 1 calc R .
H30B H 0.0639(4) -0.4495(4) 0.3570(4) 0.076 Uiso 1 calc R .
C31 C 0.4032(4) -0.4798(4) 0.4005(3) 0.0431(10) Uani 1 d . .
H31A H 0.4904(5) -0.4615(5) 0.3971(18) 0.065 Uiso 1 calc R .
H31B H 0.3981(18) -0.5122(12) 0.3392(9) 0.065 Uiso 1 calc R .
H31C H 0.3784(15) -0.5386(9) 0.4527(9) 0.065 Uiso 1 calc R .
C32 C 0.3391(5) -0.3167(4) 0.5044(3) 0.0623(13) Uani 1 d . .
H32A H 0.2781(19) -0.2469(16) 0.5208(13) 0.094 Uiso 1 calc R .
H32B H 0.4255(10) -0.2919(24) 0.4910(8) 0.094 Uiso 1 calc R .
H32C H 0.3277(28) -0.3747(9) 0.5586(6) 0.094 Uiso 1 calc R .
C33 C 0.1716(5) -0.3878(5) 0.1750(4) 0.077(2) Uani 1 d . .
H33A H 0.2275(26) -0.4617(18) 0.1636(13) 0.115 Uiso 1 calc R .
H33B H 0.1992(33) -0.3294(14) 0.1229(5) 0.115 Uiso 1 calc R .
H33C H 0.0844(8) -0.4045(31) 0.1767(10) 0.115 Uiso 1 calc R .
C34 C 0.0793(4) -0.2402(4) 0.2884(3) 0.0552(12) Uani 1 d . .
H34A H 0.0924(16) -0.1811(12) 0.2351(10) 0.083 Uiso 1 calc R .
H34B H 0.0842(17) -0.2031(16) 0.3480(11) 0.083 Uiso 1 calc R .
H34C H -0.0044(4) -0.2697(5) 0.2963(20) 0.083 Uiso 1 calc R .

loop_
_atom_type_symbol
_atom_type_description
_atom_type_scat_dispersion_real
_atom_type_scat_dispersion_imag
_atom_type_scat_source
C C 0.0033 0.0016 'International Tables Vol C Tables 4.2.6.8 and 6.1.1.4'
H H 0.0000 0.0000 'International Tables Vol C Tables 4.2.6.8 and 6.1.1.4'
N N 0.0061 0.0033 'International Tables Vol C Tables 4.2.6.8 and 6.1.1.4'
Si Si 0.0817 0.0704 'International Tables Vol C Tables 4.2.6.8 and 6.1.1.4'
Li Li -0.0003 0.0001 'International Tables Vol C Tables 4.2.6.8 and 6.1.1.4'

loop_
_geom_angle_atom_site_label_1
_geom_angle_atom_site_label_2
_geom_angle_atom_site_label_3
_geom_angle
_geom_angle_site_symmetry_1
_geom_angle_site_symmetry_3
_geom_angle_publ_flag
N2 Li N1 80.2(2) . . ?
N2 Li N3 114.4(3) . . ?
N1 Li N3 127.2(3) . . ?
N2 Li N4 140.9(3) . . ?
N1 Li N4 118.2(3) . . ?
N3 Li N4 83.0(2) . . ?
C26 Si C27 104.6(2) . . ?
C26 Si C28 105.1(2) . . ?
C27 Si C28 113.5(2) . . ?
C26 Si C1 115.6(2) . . ?
C27 Si C1 111.3(2) . . ?
C28 Si C1 106.7(2) . . ?
C1 N1 C10 122.8(3) . . ?
C1 N1 Li 113.0(3) . . ?
C10 N1 Li 124.0(3) . . ?
C2 N2 C18 119.6(3) . . ?
C2 N2 Li 115.8(3) . . ?
C18 N2 Li 120.8(3) . . ?
C31 N3 C29 110.1(3) . . ?
C31 N3 C32 108.5(3) . . ?
C29 N3 C32 110.3(3) . . ?
C31 N3 Li 107.8(3) . . ?
C29 N3 Li 103.9(3) . . ?
C32 N3 Li 116.1(3) . . ?
C34 N4 C33 107.7(3) . . ?
C34 N4 C30 110.5(3) . . ?
C33 N4 C30 109.3(4) . . ?
C34 N4 Li 102.6(3) . . ?
C33 N4 Li 121.3(3) . . ?
C30 N4 Li 105.0(3) . . ?
N1 C1 C2 115.2(3) . . ?
N1 C1 Si 125.0(3) . . ?
C2 C1 Si 119.8(2) . . ?
N2 C2 C3 128.6(3) . . ?
N2 C2 C1 115.7(3) . . ?
C3 C2 C1 115.5(3) . . ?
C2 C3 C4 130.9(3) . . ?
C9 C4 C5 117.2(3) . . ?
C9 C4 C3 123.1(3) . . ?
C5 C4 C3 119.5(3) . . ?
C6 C5 C4 121.0(4) . . ?
C7 C6 C5 121.2(4) . . ?
C6 C7 C8 118.3(4) . . ?
C9 C8 C7 120.9(4) . . ?
C8 C9 C4 121.3(4) . . ?
C15 C10 C11 120.9(4) . . ?
C15 C10 N1 120.2(3) . . ?
C11 C10 N1 118.6(3) . . ?
C12 C11 C10 118.2(4) . . ?
C12 C11 C16 121.4(4) . . ?
C10 C11 C16 120.4(3) . . ?
C13 C12 C11 122.2(5) . . ?
C14 C13 C12 118.4(5) . . ?
C13 C14 C15 122.5(4) . . ?
C14 C15 C10 117.8(4) . . ?
C14 C15 C17 121.8(4) . . ?
C10 C15 C17 120.4(4) . . ?
N2 C18 C23 119.0(3) . . ?
N2 C18 C19 122.7(3) . . ?
C23 C18 C19 117.9(3) . . ?
C20 C19 C18 119.3(3) . . ?
C20 C19 C24 119.1(3) . . ?
C18 C19 C24 121.6(3) . . ?
C21 C20 C19 121.9(4) . . ?
C22 C21 C20 119.1(4) . . ?
C21 C22 C23 121.0(4) . . ?
C22 C23 C18 120.8(3) . . ?
C22 C23 C25 120.0(3) . . ?
C18 C23 C25 119.3(3) . . ?
N3 C29 C30 112.3(3) . . ?
N4 C30 C29 112.1(3) . . ?

loop_
_geom_bond_atom_site_label_1
_geom_bond_atom_site_label_2
_geom_bond_distance
_geom_bond_site_symmetry_2
_geom_bond_publ_flag
Li N2 1.970(6) . ?
Li N1 2.130(6) . ?
Li N3 2.192(6) . ?
Li N4 2.214(6) . ?
Si C26 1.857(5) . ?
Si C27 1.871(4) . ?
Si C28 1.876(4) . ?
Si C1 1.945(4) . ?
N1 C1 1.297(4) . ?
N1 C10 1.424(4) . ?
N2 C2 1.355(4) . ?
N2 C18 1.398(4) . ?
N3 C31 1.454(5) . ?
N3 C29 1.461(5) . ?
N3 C32 1.465(5) . ?
N4 C34 1.463(5) . ?
N4 C33 1.467(5) . ?
N4 C30 1.469(5) . ?
C1 C2 1.502(5) . ?
C2 C3 1.380(5) . ?
C3 C4 1.454(5) . ?
C4 C9 1.391(5) . ?
C4 C5 1.402(5) . ?
C5 C6 1.379(6) . ?
C6 C7 1.375(6) . ?
C7 C8 1.387(6) . ?
C8 C9 1.380(5) . ?
C10 C15 1.388(5) . ?
C10 C11 1.404(5) . ?
C11 C12 1.375(6) . ?
C11 C16 1.496(5) . ?
C12 C13 1.372(7) . ?
C13 C14 1.371(7) . ?
C14 C15 1.386(6) . ?
C15 C17 1.517(6) . ?
C18 C23 1.411(5) . ?
C18 C19 1.423(5) . ?
C19 C20 1.388(5) . ?
C19 C24 1.500(5) . ?
C20 C21 1.382(5) . ?
C21 C22 1.381(5) . ?
C22 C23 1.382(5) . ?
C23 C25 1.507(5) . ?
C29 C30 1.506(6) . ?
